data_2008280
loop_
_publ_author_name
'Bruhn, Clemens'
'Steinborn, Dirk'
'L\'ebl, Tom\'a\<s'
'Hole\<cek, Jaroslav'

_publ_section_title
;
 (<i>Z</i>)- and
 (<i>E</i>)-1-methylthio-1-triphenylstannyl-2-phenylethene
;
_journal_issue 3
_journal_name_full 'Acta Crystallographica Section C'
_journal_page_first 363
_journal_page_last 365
_journal_paper_doi 10.1107/S0108270198015200
_journal_volume 55
_journal_year 1999
_chemical_formula_iupac '[Sn (C6 H5)3 (C9 H9 S)]'
_chemical_formula_moiety 'C27 H24 S Sn'
_chemical_formula_sum 'C27 H24 S Sn'
_chemical_formula_weight 499.21
_chemical_name_systematic
;
 ?
;
_space_group_IT_number 14
_symmetry_cell_setting monoclinic
_symmetry_space_group_name_Hall '-P 2ybc'
_symmetry_space_group_name_H-M 'P 1 21/c 1'
_audit_creation_method SHELXL
_cell_angle_alpha 90
_cell_angle_beta 110.67(6)
_cell_angle_gamma 90.00
_cell_formula_units_Z 4
_cell_length_a 10.190(9)
_cell_length_b 19.104(9)
_cell_length_c 12.808(9)
_cell_measurement_reflns_used 32
_cell_measurement_temperature 298(2)
_cell_measurement_theta_max 16.73
_cell_measurement_theta_min 5.23
_cell_volume 2333(3)
_computing_cell_refinement STADI4
_computing_data_collection 'STADI4 (Stoe & Cie, 1996a)'
_computing_data_reduction 'X-RED (Stoe & Cie, 1996b)'
_computing_molecular_graphics 'ORTEPIII (Burnett & Johnson, 1996)'
_computing_publication_material SHELXL93
_computing_structure_refinement 'SHELXL93 (Sheldrick, 1993)'
_computing_structure_solution 'SHELXS86 (Sheldrick, 1990)'
_diffrn_ambient_temperature 298(2)
_diffrn_measurement_device 'Stoe Stadi4 four-circle'
_diffrn_measurement_method \w/2\q
_diffrn_radiation_monochromator graphite
_diffrn_radiation_source 'fine-focus sealed tube'
_diffrn_radiation_type MoK\a
_diffrn_radiation_wavelength 0.71073
_diffrn_reflns_av_R_equivalents 0.109
_diffrn_reflns_av_sigmaI/netI 0.078
_diffrn_reflns_limit_h_max 12
_diffrn_reflns_limit_h_min -12
_diffrn_reflns_limit_k_max 23
_diffrn_reflns_limit_k_min 0
_diffrn_reflns_limit_l_max 15
_diffrn_reflns_limit_l_min -15
_diffrn_reflns_number 6742
_diffrn_reflns_theta_max 25
_diffrn_reflns_theta_min 2.01
_diffrn_standards_decay_% none
_diffrn_standards_interval_time 60
_diffrn_standards_number 1
_exptl_absorpt_coefficient_mu 1.195
_exptl_absorpt_correction_T_max 0.62
_exptl_absorpt_correction_T_min 0.45
_exptl_absorpt_correction_type 'semi-empirical via \y scan (North et al., 1968)'
_exptl_crystal_colour colourless
_exptl_crystal_density_diffrn 1.421
_exptl_crystal_density_method 'not measured'
_exptl_crystal_description block
_exptl_crystal_F_000 1008
_exptl_crystal_size_max 0.8
_exptl_crystal_size_mid 0.6
_exptl_crystal_size_min 0.4
_refine_diff_density_max 1.144
_refine_diff_density_min -1.402
_refine_ls_extinction_method none
_refine_ls_goodness_of_fit_all 1.160
_refine_ls_goodness_of_fit_obs 1.167
_refine_ls_hydrogen_treatment refU
_refine_ls_matrix_type full
_refine_ls_number_parameters 289
_refine_ls_number_reflns 4100
_refine_ls_number_restraints 0
_refine_ls_restrained_S_all 1.163
_refine_ls_restrained_S_obs 1.167
_refine_ls_R_factor_all 0.048
_refine_ls_R_factor_obs 0.044
_refine_ls_shift/esd_max <0.001
_refine_ls_shift/esd_mean 0.000
_refine_ls_structure_factor_coef Fsqd
_refine_ls_weighting_details 'w = 1/[\s^2^(Fo^2^)+(0.0414P)^2^+0.9634P] where P = (Fo^2^+2Fc^2^)/3'
_refine_ls_weighting_scheme calc
_refine_ls_wR_factor_all 0.098
_refine_ls_wR_factor_obs 0.094
_reflns_number_observed 3750
_reflns_number_total 4101
_reflns_observed_criterion I>2\s(I)
_cod_data_source_file na1382.cif
_cod_data_source_block I
_cod_depositor_comments
;
The following automatic conversions were performed:

'_refine_ls_weighting_scheme' value 'calc w =
1/[\s^2^(Fo^2^)+(0.0414P)^2^+0.9634P] where P = (Fo^2^+2Fc^2^)/3' was
changed to 'calc'. New tag '_refine_ls_weighting_details' was
created. The value of the new tag was set to 'w =
1/[\s^2^(Fo^2^)+(0.0414P)^2^+0.9634P] where P = (Fo^2^+2Fc^2^)/3'.

Automatic conversion script
Id: cif_fix_values 3143 2015-03-26 13:38:13Z robertas 
;
_cod_original_sg_symbol_H-M 'P 21/c'
_cod_database_code 2008280

loop_
_symmetry_equiv_pos_as_xyz
'x, y, z'
'-x, y+1/2, -z+1/2'
'-x, -y, -z'
'x, -y-1/2, z-1/2'

loop_
_atom_site_aniso_label
_atom_site_aniso_U_11
_atom_site_aniso_U_22
_atom_site_aniso_U_33
_atom_site_aniso_U_12
_atom_site_aniso_U_13
_atom_site_aniso_U_23
C1 0.049(2) 0.057(2) 0.052(2) -0.001(2) 0.0213(15) 0.0036(14)
C2 0.053(2) 0.071(2) 0.056(2) -0.003(2) 0.023(2) 0.009(2)
C3 0.052(2) 0.072(2) 0.045(2) -0.006(2) 0.0174(15) 0.000(2)
C4 0.072(3) 0.070(2) 0.055(2) -0.004(2) 0.019(2) -0.003(2)
C5 0.089(4) 0.082(3) 0.067(3) -0.027(3) 0.021(2) -0.012(2)
C6 0.065(3) 0.134(5) 0.064(3) -0.036(3) 0.009(2) 0.002(3)
C7 0.054(3) 0.110(4) 0.076(3) -0.005(3) 0.009(2) 0.013(3)
C8 0.056(3) 0.076(3) 0.067(2) -0.003(2) 0.012(2) 0.009(2)
C9 0.075(4) 0.127(5) 0.087(3) -0.026(4) 0.037(3) 0.025(3)
C10 0.044(2) 0.065(2) 0.050(2) 0.010(2) 0.0151(15) -0.002(2)
C11 0.059(3) 0.081(3) 0.061(2) -0.005(2) 0.020(2) -0.004(2)
C12 0.068(3) 0.118(4) 0.070(3) -0.019(3) 0.018(2) -0.023(3)
C13 0.055(3) 0.158(6) 0.063(3) 0.012(3) 0.009(2) -0.019(3)
C14 0.080(4) 0.124(4) 0.063(3) 0.041(3) 0.011(2) 0.007(3)
C15 0.069(3) 0.080(3) 0.060(2) 0.019(2) 0.017(2) 0.005(2)
C16 0.055(2) 0.051(2) 0.045(2) 0.006(2) 0.0210(14) 0.0049(13)
C17 0.076(3) 0.058(2) 0.068(2) 0.001(2) 0.039(2) 0.000(2)
C18 0.100(4) 0.063(2) 0.075(3) -0.016(3) 0.040(2) 0.000(2)
C19 0.113(4) 0.055(2) 0.071(3) 0.006(3) 0.031(3) -0.005(2)
C20 0.078(3) 0.080(3) 0.081(3) 0.025(3) 0.032(2) -0.012(2)
C21 0.057(3) 0.072(3) 0.068(2) 0.006(2) 0.025(2) -0.005(2)
C22 0.041(2) 0.050(2) 0.051(2) 0.0024(14) 0.0213(14) 0.0027(13)
C23 0.055(3) 0.080(3) 0.065(2) -0.003(2) 0.023(2) -0.012(2)
C24 0.089(4) 0.099(3) 0.078(3) 0.001(3) 0.048(3) -0.027(3)
C25 0.065(3) 0.091(3) 0.097(3) 0.026(3) 0.053(2) 0.010(2)
C26 0.055(3) 0.131(4) 0.078(3) 0.020(3) 0.022(2) 0.007(3)
C27 0.047(2) 0.112(3) 0.057(2) 0.005(2) 0.020(2) -0.008(2)
S 0.0431(5) 0.0893(7) 0.0683(6) -0.0082(5) 0.0221(4) 0.0124(5)
Sn 0.0399(2) 0.0503(2) 0.0488(2) 0.00231(9) 0.01833(11) 0.00232(9)

loop_
_atom_site_label
_atom_site_fract_x
_atom_site_fract_y
_atom_site_fract_z
_atom_site_U_iso_or_equiv
_atom_site_thermal_displace_type
_atom_site_calc_flag
_atom_site_refinement_flags
_atom_site_occupancy
_atom_site_disorder_group
_atom_site_type_symbol
C1 -0.0122(4) 0.1220(2) 0.4878(3) 0.0516(8) Uani d . 1 . C
C2 0.0898(4) 0.1076(2) 0.5840(3) 0.0592(9) Uani d . 1 . C
H2 0.055(4) 0.0808(18) 0.643(3) 0.049(9) Uiso d . 1 . H
C3 0.2344(4) 0.1336(2) 0.6210(3) 0.0561(9) Uani d . 1 . C
C4 0.2632(5) 0.2046(2) 0.6224(3) 0.0665(11) Uani d . 1 . C
H4 0.1897(5) 0.2366(2) 0.5986(3) 0.087(16) Uiso calc R 1 . H
C5 0.4007(6) 0.2283(3) 0.6591(4) 0.0810(15) Uani d . 1 . C
H5 0.4190(6) 0.2759(3) 0.6581(4) 0.12(2) Uiso calc R 1 . H
C6 0.5094(6) 0.1819(3) 0.6966(4) 0.092(2) Uani d . 1 . C
H6 0.6015(6) 0.1979(3) 0.7212(4) 0.082(14) Uiso calc R 1 . H
C7 0.4821(5) 0.1112(3) 0.6980(4) 0.0838(15) Uani d . 1 . C
H7 0.5559(5) 0.0796(3) 0.7238(4) 0.12(2) Uiso calc R 1 . H
C8 0.3463(5) 0.0877(2) 0.6616(3) 0.0690(12) Uani d . 1 . C
H8 0.3289(5) 0.0401(2) 0.6641(3) 0.089(16) Uiso calc R 1 . H
C9 -0.1889(6) 0.0521(3) 0.5784(4) 0.094(2) Uani d . 1 . C
H9A -0.2839(6) 0.0401(3) 0.5690(4) 0.12(2) Uiso calc R 1 . H
H9B -0.1515(6) 0.0827(3) 0.6414(4) 0.092(17) Uiso calc R 1 . H
H9C -0.1332(6) 0.0103(3) 0.5906(4) 0.12(2) Uiso calc R 1 . H
C10 -0.1633(4) 0.1559(2) 0.2026(3) 0.0534(9) Uani d . 1 . C
C11 -0.2234(5) 0.0903(2) 0.1761(3) 0.0674(11) Uani d . 1 . C
H11 -0.1848(5) 0.0528(2) 0.2232(3) 0.083(15) Uiso calc R 1 . H
C12 -0.3402(6) 0.0792(3) 0.0805(4) 0.087(2) Uani d . 1 . C
H12 -0.3805(6) 0.0350(3) 0.0645(4) 0.11(2) Uiso calc R 1 . H
C13 -0.3952(5) 0.1340(4) 0.0105(4) 0.095(2) Uani d . 1 . C
H13 -0.4723(5) 0.1268(4) -0.0543(4) 0.14(3) Uiso calc R 1 . H
C14 -0.3381(6) 0.1992(3) 0.0344(4) 0.093(2) Uani d . 1 . C
H14 -0.3776(6) 0.2363(3) -0.0132(4) 0.100(17) Uiso calc R 1 . H
C15 -0.2211(5) 0.2103(3) 0.1297(3) 0.0713(12) Uani d . 1 . C
H15 -0.1814(5) 0.2547(3) 0.1445(3) 0.070(13) Uiso calc R 1 . H
C16 0.0295(4) 0.2857(2) 0.3714(3) 0.0491(8) Uani d . 1 . C
C17 0.1404(6) 0.3247(2) 0.3634(3) 0.0638(11) Uani d . 1 . C
H17 0.2139(6) 0.3024(2) 0.3498(3) 0.069(12) Uiso calc R 1 . H
C18 0.1419(6) 0.3966(2) 0.3756(4) 0.0768(14) Uani d . 1 . C
H18 0.2166(6) 0.4222(2) 0.3696(4) 0.070(13) Uiso calc R 1 . H
C19 0.0368(7) 0.4308(2) 0.3960(4) 0.0802(15) Uani d . 1 . C
H19 0.0398(7) 0.4792(2) 0.4040(4) 0.103(17) Uiso calc R 1 . H
C20 -0.0737(6) 0.3935(3) 0.4048(4) 0.0787(14) Uani d . 1 . C
H20 -0.1464(6) 0.4164(3) 0.4187(4) 0.12(2) Uiso calc R 1 . H
C21 -0.0759(5) 0.3215(2) 0.3926(4) 0.0649(11) Uani d . 1 . C
H21 -0.1510(5) 0.2965(2) 0.3988(4) 0.068(13) Uiso calc R 1 . H
C22 0.1941(4) 0.1362(2) 0.3127(3) 0.0461(7) Uani d . 1 . C
C23 0.1745(5) 0.1040(2) 0.2121(3) 0.0664(11) Uani d . 1 . C
H23 0.0842(5) 0.0997(2) 0.1600(3) 0.090(16) Uiso calc R 1 . H
C24 0.2858(6) 0.0782(3) 0.1877(4) 0.0840(15) Uani d . 1 . C
H24 0.2696(6) 0.0559(3) 0.1198(4) 0.12(2) Uiso calc R 1 . H
C25 0.4198(5) 0.0848(3) 0.2611(4) 0.0779(13) Uani d . 1 . C
H25 0.4949(5) 0.0669(3) 0.2445(4) 0.098(18) Uiso calc R 1 . H
C26 0.4408(6) 0.1186(3) 0.3601(4) 0.088(2) Uani d . 1 . C
H26 0.5315(6) 0.1242(3) 0.4109(4) 0.12(2) Uiso calc R 1 . H
C27 0.3312(5) 0.1439(3) 0.3849(3) 0.0716(12) Uani d . 1 . C
H27 0.3485(5) 0.1672(3) 0.4522(3) 0.12(2) Uiso calc R 1 . H
S -0.18538(11) 0.09533(6) 0.45552(9) 0.0663(3) Uani d . 1 . S
Sn 0.01805(2) 0.175168(12) 0.34805(2) 0.04560(11) Uani d . 1 . Sn

loop_
_atom_type_symbol
_atom_type_description
_atom_type_scat_dispersion_real
_atom_type_scat_dispersion_imag
_atom_type_scat_source
C C 0.0033 0.0016 'International Tables Vol C Tables 4.2.6.8 and 6.1.1.4'
H H 0.0000 0.0000 'International Tables Vol C Tables 4.2.6.8 and 6.1.1.4'
S S 0.1246 0.1234 'International Tables Vol C Tables 4.2.6.8 and 6.1.1.4'
Sn Sn -0.6537 1.4246 'International Tables Vol C Tables 4.2.6.8 and 6.1.1.4'

loop_
_geom_angle_atom_site_label_1
_geom_angle_atom_site_label_2
_geom_angle_atom_site_label_3
_geom_angle
_geom_angle_publ_flag
C2 C1 S 123.7(3) y
C2 C1 Sn 124.6(3) y
S C1 Sn 111.6(2) y
C1 C2 C3 126.6(4) y
C1 C2 H2 114.(2) ?
C3 C2 H2 119.(2) ?
C8 C3 C4 118.2(4) ?
C8 C3 C2 120.5(4) ?
C4 C3 C2 121.2(4) ?
C5 C4 C3 120.4(5) ?
C5 C4 H4 119.8(3) ?
C3 C4 H4 119.8(3) ?
C6 C5 C4 120.3(5) ?
C6 C5 H5 119.8(3) ?
C4 C5 H5 119.8(3) ?
C5 C6 C7 119.8(5) ?
C5 C6 H6 120.1(3) ?
C7 C6 H6 120.1(3) ?
C8 C7 C6 120.0(5) ?
C8 C7 H7 120.0(3) ?
C6 C7 H7 120.0(3) ?
C7 C8 C3 121.2(4) ?
C7 C8 H8 119.4(3) ?
C3 C8 H8 119.4(3) ?
S C9 H9A 109.5(2) ?
S C9 H9B 109.5(2) ?
H9A C9 H9B 109.5 ?
S C9 H9C 109.5(2) ?
H9A C9 H9C 109.5 ?
H9B C9 H9C 109.5 ?
C15 C10 C11 118.0(4) ?
C15 C10 Sn 119.3(3) ?
C11 C10 Sn 122.7(3) ?
C10 C11 C12 121.4(4) ?
C10 C11 H11 119.3(2) ?
C12 C11 H11 119.3(3) ?
C13 C12 C11 119.2(5) ?
C13 C12 H12 120.4(3) ?
C11 C12 H12 120.4(3) ?
C12 C13 C14 120.6(4) ?
C12 C13 H13 119.7(3) ?
C14 C13 H13 119.7(3) ?
C13 C14 C15 120.2(5) ?
C13 C14 H14 119.9(3) ?
C15 C14 H14 119.9(3) ?
C10 C15 C14 120.5(5) ?
C10 C15 H15 119.8(3) ?
C14 C15 H15 119.8(3) ?
C21 C16 C17 117.4(4) ?
C21 C16 Sn 120.8(3) ?
C17 C16 Sn 121.8(3) ?
C18 C17 C16 120.1(5) ?
C18 C17 H17 119.9(3) ?
C16 C17 H17 119.9(2) ?
C19 C18 C17 121.4(5) ?
C19 C18 H18 119.3(3) ?
C17 C18 H18 119.3(3) ?
C18 C19 C20 119.6(4) ?
C18 C19 H19 120.2(3) ?
C20 C19 H19 120.2(3) ?
C19 C20 C21 119.2(5) ?
C19 C20 H20 120.4(3) ?
C21 C20 H20 120.4(4) ?
C16 C21 C20 122.2(5) ?
C16 C21 H21 118.9(3) ?
C20 C21 H21 118.9(4) ?
C23 C22 C27 116.8(4) ?
C23 C22 Sn 120.0(3) ?
C27 C22 Sn 123.2(3) ?
C24 C23 C22 121.1(4) ?
C24 C23 H23 119.5(3) ?
C22 C23 H23 119.5(2) ?
C25 C24 C23 121.1(4) ?
C25 C24 H24 119.4(3) ?
C23 C24 H24 119.4(3) ?
C24 C25 C26 118.2(5) ?
C24 C25 H25 120.9(3) ?
C26 C25 H25 120.9(3) ?
C27 C26 C25 120.8(5) ?
C27 C26 H26 119.6(3) ?
C25 C26 H26 119.6(3) ?
C26 C27 C22 121.8(4) ?
C26 C27 H27 119.1(3) ?
C22 C27 H27 119.1(3) ?
C1 S C9 105.1(2) y
C16 Sn C22 111.57(14) y
C16 Sn C10 106.28(13) y
C22 Sn C10 106.7(2) y
C16 Sn C1 111.34(13) y
C22 Sn C1 112.74(14) y
C10 Sn C1 107.9(2) y

loop_
_geom_bond_atom_site_label_1
_geom_bond_atom_site_label_2
_geom_bond_site_symmetry_2
_geom_bond_distance
_geom_bond_publ_flag
C1 C2 . 1.331(5) y
C1 S . 1.740(4) y
C1 Sn . 2.173(4) y
C2 C3 . 1.466(6) ?
C2 H2 . 1.07(4) ?
C3 C8 . 1.386(6) ?
C3 C4 . 1.387(6) ?
C4 C5 . 1.387(7) ?
C4 H4 . 0.93 ?
C5 C6 . 1.366(8) ?
C5 H5 . 0.93 ?
C6 C7 . 1.380(7) ?
C6 H6 . 0.93 ?
C7 C8 . 1.370(7) ?
C7 H7 . 0.93 ?
C8 H8 . 0.93 ?
C9 S . 1.789(5) y
C9 H9A . 0.96 ?
C9 H9B . 0.96 ?
C9 H9C . 0.96 ?
C10 C15 . 1.383(6) ?
C10 C11 . 1.383(6) ?
C10 Sn . 2.143(4) y
C11 C12 . 1.390(6) ?
C11 H11 . 0.93 ?
C12 C13 . 1.362(8) ?
C12 H12 . 0.93 ?
C13 C14 . 1.363(9) ?
C13 H13 . 0.93 ?
C14 C15 . 1.388(7) ?
C14 H14 . 0.93 ?
C15 H15 . 0.93 ?
C16 C21 . 1.378(6) ?
C16 C17 . 1.387(6) ?
C16 Sn . 2.131(4) y
C17 C18 . 1.383(6) ?
C17 H17 . 0.93 ?
C18 C19 . 1.355(8) ?
C18 H18 . 0.93 ?
C19 C20 . 1.369(8) ?
C19 H19 . 0.93 ?
C20 C21 . 1.384(6) ?
C20 H20 . 0.93 ?
C21 H21 . 0.93 ?
C22 C23 . 1.377(5) ?
C22 C27 . 1.384(5) ?
C22 Sn . 2.133(4) y
C23 C24 . 1.370(7) ?
C23 H23 . 0.93 ?
C24 C25 . 1.363(7) ?
C24 H24 . 0.93 ?
C25 C26 . 1.371(7) ?
C25 H25 . 0.93 ?
C26 C27 . 1.354(7) ?
C26 H26 . 0.93 ?
C27 H27 . 0.93 ?

loop_
_geom_torsion_atom_site_label_1
_geom_torsion_atom_site_label_2
_geom_torsion_atom_site_label_3
_geom_torsion_atom_site_label_4
_geom_torsion
S C1 C2 C3 -174.1(3)
Sn C1 C2 C3 10.3(6)
C1 C2 C3 C4 53.5(6)
C1 C2 C3 C8 -130.1(5)
C9 S C1 C2 3.0(5)
Sn C1 S C9 179.1(3)
C11 C10 Sn C1 -45.0(4)
C15 C10 Sn C1 137.0(4)
C17 C16 Sn C1 127.0(3)
C21 C16 Sn C1 -54.6(3)
C23 C22 Sn C1 116.3(3)
C27 C22 Sn C1 -66.5(4)
C17 C16 Sn C10 -115.8(3)
C21 C16 Sn C10 62.6(3)
C23 C22 Sn C10 -1.9(3)
C27 C22 Sn C10 175.3(3)
C2 C1 Sn C10 162.6(3)
S C1 Sn C10 -13.5(2)
C11 C10 Sn C16 -164.5(4)
C15 C10 Sn C16 17.5(4)
C23 C22 Sn C16 -117.6(3)
C27 C22 Sn C16 59.7(4)
C2 C1 Sn C16 -81.2(4)
S C1 Sn C16 102.7(2)
C11 C10 Sn C22 76.3(4)
C15 C10 Sn C22 -101.7(4)
C17 C16 Sn C22 0.1(3)
C21 C16 Sn C22 178.5(3)
C2 C1 Sn C22 45.1(4)
S C1 Sn C22 -131.0(2)

loop_
_cod_related_entry_id
_cod_related_entry_database
_cod_related_entry_code
1 ChemSpider 30652227
